data_2228617
loop_
_publ_author_name
'H\"okelek, Tuncer'
'Sa\(glam, Ertu\(grul Gazi'
'Tercan, Bar\?i\,s'
'Aybirdi, \"Ozg\"ur'
'Necefo\(glu, Hacali'

_publ_section_title
;
 Diaquabis[4-(dimethylamino)benzoato-\k<i>O</i>]bis(nicotinamide-\k<i>N</i>^1^)zinc(II)
 dihydrate
;
_journal_coeditor_code XU5088
_journal_issue 12
_journal_name_full 'Acta Crystallographica Section E'
_journal_page_first m1636
_journal_page_last m1637
_journal_paper_doi 10.1107/S1600536810046854
_journal_volume 66
_journal_year 2010
_chemical_formula_iupac '[Zn (C9 H10 N O2)2 (C6 H6 N2 O)2 (H2 O)2] , 2H2 O'
_chemical_formula_moiety 'C30 H36 N6 O8 Zn, 2(H2 O)'
_chemical_formula_sum 'C30 H40 N6 O10 Zn'
_chemical_formula_weight 710.07
_chemical_name_systematic
;
Diaquabis[4-(dimethylamino)benzoato-\k<i>O</i>]bis(nicotinamide-\k<i>N</i>^1^)\
zinc(II) dihydrate
;
_space_group_IT_number 2
_symmetry_cell_setting triclinic
_symmetry_space_group_name_Hall '-P 1'
_symmetry_space_group_name_H-M 'P -1'
_atom_sites_solution_hydrogens geom
_atom_sites_solution_primary direct
_atom_sites_solution_secondary difmap
_audit_creation_method SHELXL-97
_cell_angle_alpha 76.141(2)
_cell_angle_beta 88.894(3)
_cell_angle_gamma 78.200(2)
_cell_formula_units_Z 1
_cell_length_a 8.1810(2)
_cell_length_b 9.9877(2)
_cell_length_c 10.1982(3)
_cell_measurement_reflns_used 7854
_cell_measurement_temperature 100(2)
_cell_measurement_theta_max 28.40
_cell_measurement_theta_min 2.59
_cell_volume 791.55(4)
_computing_cell_refinement 'SAINT (Bruker, 2007)'
_computing_data_collection 'APEX2 (Bruker, 2007)'
_computing_data_reduction 'SAINT (Bruker, 2007)'
_computing_molecular_graphics 'ORTEP-3 for Windows (Farrugia, 1997)'
_computing_publication_material 'WinGX publication routines (Farrugia, 1999) and PLATON (Spek, 2009)'
_computing_structure_refinement 'SHELXL97 (Sheldrick, 2008)'
_computing_structure_solution 'SHELXS97 (Sheldrick, 2008)'
_diffrn_ambient_temperature 100(2)
_diffrn_measured_fraction_theta_full 0.992
_diffrn_measured_fraction_theta_max 0.992
_diffrn_measurement_device_type 'Bruker Kappa APEXII CCD area-detector diffractometer'
_diffrn_measurement_method '\f and \w scans'
_diffrn_radiation_monochromator graphite
_diffrn_radiation_source 'fine-focus sealed tube'
_diffrn_radiation_type MoK\a
_diffrn_radiation_wavelength 0.71073
_diffrn_reflns_av_R_equivalents 0.0203
_diffrn_reflns_av_sigmaI/netI 0.0194
_diffrn_reflns_limit_h_max 10
_diffrn_reflns_limit_h_min -10
_diffrn_reflns_limit_k_max 13
_diffrn_reflns_limit_k_min -13
_diffrn_reflns_limit_l_max 13
_diffrn_reflns_limit_l_min -13
_diffrn_reflns_number 14586
_diffrn_reflns_theta_full 28.47
_diffrn_reflns_theta_max 28.47
_diffrn_reflns_theta_min 2.06
_diffrn_standards_interval_count 0
_diffrn_standards_interval_time 0
_diffrn_standards_number 0
_exptl_absorpt_coefficient_mu 0.843
_exptl_absorpt_correction_T_max 0.856
_exptl_absorpt_correction_T_min 0.783
_exptl_absorpt_correction_type multi-scan
_exptl_absorpt_process_details '(SADABS; Bruker, 2005)'
_exptl_crystal_colour colorless
_exptl_crystal_density_diffrn 1.490
_exptl_crystal_density_method 'not measured'
_exptl_crystal_description block
_exptl_crystal_F_000 372
_exptl_crystal_size_max 0.40
_exptl_crystal_size_mid 0.24
_exptl_crystal_size_min 0.18
_refine_diff_density_max 0.315
_refine_diff_density_min -0.212
_refine_ls_extinction_method none
_refine_ls_goodness_of_fit_ref 1.046
_refine_ls_hydrogen_treatment mixed
_refine_ls_matrix_type full
_refine_ls_number_parameters 240
_refine_ls_number_reflns 3975
_refine_ls_number_restraints 0
_refine_ls_restrained_S_all 1.046
_refine_ls_R_factor_all 0.0282
_refine_ls_R_factor_gt 0.0258
_refine_ls_shift/su_max 0.000
_refine_ls_shift/su_mean 0.000
_refine_ls_structure_factor_coef Fsqd
_refine_ls_weighting_details 'calc w=1/[\s^2^(Fo^2^)+(0.0322P)^2^+0.2491P] where P=(Fo^2^+2Fc^2^)/3'
_refine_ls_weighting_scheme calc
_refine_ls_wR_factor_gt 0.0668
_refine_ls_wR_factor_ref 0.0680
_reflns_number_gt 3725
_reflns_number_total 3975
_reflns_threshold_expression I>2\s(I)
_cod_data_source_file xu5088.cif
_cod_data_source_block I
_cod_database_code 2228617
_cod_database_fobs_code 2228617

loop_
_symmetry_equiv_pos_as_xyz
'x, y, z'
'-x, -y, -z'

loop_
_atom_site_type_symbol
_atom_site_label
_atom_site_fract_x
_atom_site_fract_y
_atom_site_fract_z
_atom_site_U_iso_or_equiv
_atom_site_adp_type
_atom_site_calc_flag
_atom_site_refinement_flags
_atom_site_occupancy
_atom_site_disorder_assembly
_atom_site_disorder_group
Zn Zn1 0.0000 0.0000 0.0000 0.02409(7) Uani d S 1 . .
O O1 0.14766(12) -0.13955(9) 0.15299(10) 0.0301(2) Uani d . 1 . .
O O2 0.01781(15) -0.12085(10) 0.34423(11) 0.0406(3) Uani d . 1 . .
O O3 0.22843(14) 0.63006(10) -0.11818(13) 0.0428(3) Uani d . 1 . .
O O4 0.16532(13) -0.08200(11) -0.14162(11) 0.0305(2) Uani d . 1 . .
H H41 0.128(3) -0.035(2) -0.211(2) 0.057(6) Uiso d . 1 . .
H H42 0.179(3) -0.165(2) -0.138(2) 0.052(6) Uiso d . 1 . .
O O5 -0.1009(2) -0.13619(14) 0.61334(15) 0.0543(3) Uani d . 1 . .
H H51 -0.070(3) -0.136(3) 0.533(3) 0.083(9) Uiso d . 1 . .
H H52 -0.086(3) -0.063(3) 0.628(2) 0.069(7) Uiso d . 1 . .
N N1 0.15651(14) 0.15584(11) -0.00723(11) 0.0266(2) Uani d . 1 . .
N N2 0.00655(17) 0.58552(13) -0.21424(13) 0.0355(3) Uani d . 1 . .
H H21 -0.027(2) 0.671(2) -0.2554(18) 0.040(5) Uiso d . 1 . .
H H22 -0.047(2) 0.529(2) -0.2306(19) 0.041(5) Uiso d . 1 . .
N N3 0.45941(17) -0.75023(13) 0.50923(14) 0.0395(3) Uani d . 1 . .
C C1 0.11626(17) -0.18927(13) 0.27526(13) 0.0272(3) Uani d . 1 . .
C C2 0.20133(16) -0.33741(13) 0.33617(13) 0.0261(3) Uani d . 1 . .
C C3 0.31531(17) -0.41206(14) 0.26313(14) 0.0314(3) Uani d . 1 . .
H H3 0.3353 -0.3688 0.1746 0.038 Uiso calc R 1 . .
C C4 0.39964(18) -0.54815(15) 0.31784(15) 0.0341(3) Uani d . 1 . .
H H4 0.4749 -0.5949 0.2659 0.041 Uiso calc R 1 . .
C C5 0.37268(17) -0.61713(13) 0.45193(14) 0.0300(3) Uani d . 1 . .
C C6 0.2540(2) -0.54300(15) 0.52383(15) 0.0373(3) Uani d . 1 . .
H H6 0.2304 -0.5866 0.6114 0.045 Uiso calc R 1 . .
C C7 0.1715(2) -0.40668(15) 0.46724(14) 0.0347(3) Uani d . 1 . .
H H7 0.0943 -0.3600 0.5178 0.042 Uiso calc R 1 . .
C C8 0.5794(3) -0.82465(18) 0.4327(2) 0.0539(5) Uani d . 1 . .
H H8A 0.6301 -0.9151 0.4886 0.081 Uiso calc R 1 . .
H H8B 0.6640 -0.7712 0.4028 0.081 Uiso calc R 1 . .
H H8C 0.5241 -0.8373 0.3557 0.081 Uiso calc R 1 . .
C C9 0.4290(2) -0.82016(16) 0.64594(18) 0.0481(4) Uani d . 1 . .
H H9A 0.5045 -0.9100 0.6712 0.072 Uiso calc R 1 . .
H H9B 0.3160 -0.8336 0.6515 0.072 Uiso calc R 1 . .
H H9C 0.4464 -0.7633 0.7061 0.072 Uiso calc R 1 . .
C C10 0.10521(16) 0.29304(13) -0.06636(13) 0.0254(2) Uani d . 1 . .
H H10 -0.0026 0.3238 -0.1040 0.030 Uiso calc R 1 . .
C C11 0.20513(16) 0.39157(13) -0.07418(13) 0.0255(2) Uani d . 1 . .
C C12 0.36499(18) 0.34448(15) -0.01643(16) 0.0333(3) Uani d . 1 . .
H H12 0.4347 0.4076 -0.0181 0.040 Uiso calc R 1 . .
C C13 0.41990(18) 0.20295(16) 0.04360(17) 0.0384(3) Uani d . 1 . .
H H13 0.5273 0.1692 0.0816 0.046 Uiso calc R 1 . .
C C14 0.31197(18) 0.11262(14) 0.04593(15) 0.0335(3) Uani d . 1 . .
H H14 0.3491 0.0174 0.0863 0.040 Uiso calc R 1 . .
C C15 0.14646(17) 0.54593(13) -0.13868(14) 0.0290(3) Uani d . 1 . .

loop_
_atom_site_aniso_label
_atom_site_aniso_U_11
_atom_site_aniso_U_22
_atom_site_aniso_U_33
_atom_site_aniso_U_12
_atom_site_aniso_U_13
_atom_site_aniso_U_23
Zn1 0.02776(11) 0.01681(10) 0.02584(11) -0.00591(7) -0.00232(8) -0.00020(7)
O1 0.0319(5) 0.0245(4) 0.0288(5) -0.0056(4) -0.0030(4) 0.0035(4)
O2 0.0583(7) 0.0255(5) 0.0311(5) 0.0038(4) 0.0011(5) -0.0040(4)
O3 0.0468(6) 0.0225(5) 0.0621(7) -0.0132(4) 0.0022(5) -0.0111(5)
O4 0.0348(5) 0.0206(4) 0.0342(6) -0.0030(4) -0.0019(4) -0.0046(4)
O5 0.0850(10) 0.0309(6) 0.0437(8) -0.0101(6) -0.0006(7) -0.0043(5)
N1 0.0290(5) 0.0203(5) 0.0297(6) -0.0068(4) -0.0013(4) -0.0029(4)
N2 0.0466(7) 0.0213(5) 0.0367(7) -0.0077(5) -0.0003(5) -0.0024(5)
N3 0.0471(7) 0.0252(6) 0.0382(7) 0.0033(5) -0.0064(6) -0.0005(5)
C1 0.0325(6) 0.0206(5) 0.0275(6) -0.0065(5) -0.0063(5) -0.0023(5)
C2 0.0303(6) 0.0206(5) 0.0255(6) -0.0049(5) -0.0032(5) -0.0017(5)
C3 0.0349(7) 0.0297(6) 0.0254(6) -0.0046(5) 0.0014(5) -0.0003(5)
C4 0.0359(7) 0.0300(7) 0.0316(7) 0.0012(5) 0.0029(5) -0.0050(5)
C5 0.0329(7) 0.0224(6) 0.0320(7) -0.0036(5) -0.0062(5) -0.0025(5)
C6 0.0497(9) 0.0280(7) 0.0263(7) -0.0015(6) 0.0031(6) 0.0030(5)
C7 0.0440(8) 0.0270(6) 0.0273(7) 0.0007(6) 0.0048(6) -0.0023(5)
C8 0.0595(11) 0.0315(8) 0.0609(11) 0.0102(7) -0.0030(9) -0.0085(7)
C9 0.0647(11) 0.0267(7) 0.0436(9) -0.0036(7) -0.0102(8) 0.0054(6)
C10 0.0279(6) 0.0217(5) 0.0267(6) -0.0062(5) 0.0004(5) -0.0050(5)
C11 0.0320(6) 0.0212(5) 0.0254(6) -0.0085(5) 0.0062(5) -0.0076(5)
C12 0.0322(7) 0.0300(6) 0.0423(8) -0.0145(5) 0.0037(6) -0.0110(6)
C13 0.0299(7) 0.0349(7) 0.0494(9) -0.0081(6) -0.0076(6) -0.0067(6)
C14 0.0325(7) 0.0240(6) 0.0409(8) -0.0053(5) -0.0053(6) -0.0016(5)
C15 0.0373(7) 0.0209(6) 0.0304(7) -0.0086(5) 0.0107(5) -0.0078(5)

loop_
_atom_type_symbol
_atom_type_description
_atom_type_scat_dispersion_real
_atom_type_scat_dispersion_imag
_atom_type_scat_source
C C 0.0030 0.0020 'International Tables Vol C Tables 4.2.6.8 and 6.1.1.4'
H H 0.0000 0.0000 'International Tables Vol C Tables 4.2.6.8 and 6.1.1.4'
N N 0.0060 0.0030 'International Tables Vol C Tables 4.2.6.8 and 6.1.1.4'
O O 0.0110 0.0060 'International Tables Vol C Tables 4.2.6.8 and 6.1.1.4'
Zn Zn 0.2840 1.4300 'International Tables Vol C Tables 4.2.6.8 and 6.1.1.4'

loop_
_geom_angle_atom_site_label_1
_geom_angle_atom_site_label_2
_geom_angle_atom_site_label_3
_geom_angle_site_symmetry_1
_geom_angle_site_symmetry_3
_geom_angle
_geom_angle_publ_flag
O1 Zn1 O1 2 . 180.00(9) ?
O1 Zn1 O4 . . 88.47(4) ?
O1 Zn1 O4 2 . 91.53(4) ?
O1 Zn1 O4 . 2 91.53(4) ?
O1 Zn1 O4 2 2 88.47(4) ?
O1 Zn1 N1 . . 90.96(4) ?
O1 Zn1 N1 2 . 89.04(4) ?
O1 Zn1 N1 . 2 89.04(4) ?
O1 Zn1 N1 2 2 90.96(4) ?
O4 Zn1 O4 . 2 180.00(8) ?
O4 Zn1 N1 . . 87.36(4) ?
O4 Zn1 N1 2 . 92.64(4) ?
O4 Zn1 N1 . 2 92.64(4) ?
O4 Zn1 N1 2 2 87.36(4) ?
N1 Zn1 N1 2 . 180.0 ?
C1 O1 Zn1 . . 130.87(9) ?
Zn1 O4 H41 . . 102.7(16) ?
Zn1 O4 H42 . . 117.8(15) ?
H42 O4 H41 . . 113(2) ?
H52 O5 H51 . . 106(2) ?
C10 N1 Zn1 . . 122.97(8) ?
C14 N1 Zn1 . . 119.13(8) ?
C14 N1 C10 . . 117.87(11) ?
C15 N2 H21 . . 120.5(12) ?
C15 N2 H22 . . 123.3(13) ?
H21 N2 H22 . . 115.9(17) ?
C5 N3 C8 . . 120.47(14) ?
C5 N3 C9 . . 120.68(14) ?
C8 N3 C9 . . 118.82(13) ?
O1 C1 C2 . . 116.26(12) ?
O2 C1 O1 . . 123.66(11) ?
O2 C1 C2 . . 120.08(12) ?
C3 C2 C1 . . 120.65(12) ?
C3 C2 C7 . . 117.35(12) ?
C7 C2 C1 . . 122.00(12) ?
C2 C3 H3 . . 118.9 ?
C4 C3 C2 . . 122.10(13) ?
C4 C3 H3 . . 118.9 ?
C3 C4 C5 . . 120.56(13) ?
C3 C4 H4 . . 119.7 ?
C5 C4 H4 . . 119.7 ?
N3 C5 C4 . . 121.30(13) ?
N3 C5 C6 . . 121.57(13) ?
C6 C5 C4 . . 117.13(12) ?
C5 C6 H6 . . 119.4 ?
C7 C6 C5 . . 121.30(13) ?
C7 C6 H6 . . 119.4 ?
C2 C7 H7 . . 119.2 ?
C6 C7 C2 . . 121.51(14) ?
C6 C7 H7 . . 119.2 ?
N3 C8 H8A . . 109.5 ?
N3 C8 H8B . . 109.5 ?
N3 C8 H8C . . 109.5 ?
H8A C8 H8B . . 109.5 ?
H8A C8 H8C . . 109.5 ?
H8B C8 H8C . . 109.5 ?
N3 C9 H9A . . 109.5 ?
N3 C9 H9B . . 109.5 ?
N3 C9 H9C . . 109.5 ?
H9A C9 H9B . . 109.5 ?
H9A C9 H9C . . 109.5 ?
H9B C9 H9C . . 109.5 ?
N1 C10 C11 . . 123.24(12) ?
N1 C10 H10 . . 118.4 ?
C11 C10 H10 . . 118.4 ?
C10 C11 C15 . . 123.17(12) ?
C12 C11 C10 . . 117.79(11) ?
C12 C11 C15 . . 119.02(11) ?
C11 C12 H12 . . 120.3 ?
C13 C12 C11 . . 119.49(12) ?
C13 C12 H12 . . 120.3 ?
C12 C13 H13 . . 120.7 ?
C14 C13 C12 . . 118.62(13) ?
C14 C13 H13 . . 120.7 ?
N1 C14 C13 . . 122.98(12) ?
N1 C14 H14 . . 118.5 ?
C13 C14 H14 . . 118.5 ?
O3 C15 N2 . . 122.89(13) ?
O3 C15 C11 . . 119.01(13) ?
N2 C15 C11 . . 118.10(12) ?

loop_
_geom_bond_atom_site_label_1
_geom_bond_atom_site_label_2
_geom_bond_site_symmetry_2
_geom_bond_distance
_geom_bond_publ_flag
Zn1 O1 . 2.0442(9) yes
Zn1 O1 2 2.0442(9) ?
Zn1 O4 . 2.1503(11) yes
Zn1 O4 2 2.1503(11) ?
Zn1 N1 . 2.1963(10) yes
Zn1 N1 2 2.1963(10) ?
O1 C1 . 1.2691(16) ?
O2 C1 . 1.2624(17) ?
O3 C15 . 1.2327(17) ?
O4 H41 . 0.78(2) ?
O4 H42 . 0.81(2) ?
O5 H51 . 0.85(3) ?
O5 H52 . 0.81(3) ?
N1 C10 . 1.3402(15) ?
N1 C14 . 1.3371(17) ?
N2 C15 . 1.3279(19) ?
N2 H21 . 0.845(19) ?
N2 H22 . 0.829(19) ?
N3 C5 . 1.3675(17) ?
N3 C8 . 1.440(2) ?
N3 C9 . 1.444(2) ?
C1 C2 . 1.4881(17) ?
C2 C3 . 1.3911(19) ?
C2 C7 . 1.3923(19) ?
C3 C4 . 1.3795(19) ?
C3 H3 . 0.9300 ?
C4 H4 . 0.9300 ?
C5 C4 . 1.411(2) ?
C5 C6 . 1.403(2) ?
C6 H6 . 0.9300 ?
C7 C6 . 1.3802(19) ?
C7 H7 . 0.9300 ?
C8 H8A . 0.9600 ?
C8 H8B . 0.9600 ?
C8 H8C . 0.9600 ?
C9 H9A . 0.9600 ?
C9 H9B . 0.9600 ?
C9 H9C . 0.9600 ?
C10 C11 . 1.3900(17) ?
C10 H10 . 0.9300 ?
C11 C12 . 1.3871(19) ?
C12 C13 . 1.382(2) ?
C12 H12 . 0.9300 ?
C13 H13 . 0.9300 ?
C14 C13 . 1.3816(19) ?
C14 H14 . 0.9300 ?
C15 C11 . 1.5045(17) ?

loop_
_geom_hbond_atom_site_label_D
_geom_hbond_atom_site_label_H
_geom_hbond_atom_site_label_A
_geom_hbond_site_symmetry_A
_geom_hbond_distance_DH
_geom_hbond_distance_HA
_geom_hbond_distance_DA
_geom_hbond_angle_DHA
_geom_hbond_publ_flag
N2 H21 O5 1_564 0.85(2) 2.05(2) 2.8826(19) 169.3(2) yes
O4 H41 O2 2_555 0.78(2) 2.00(2) 2.7370(16) 159(2) yes
O4 H42 O3 1_545 0.81(2) 1.96(2) 2.7681(15) 175.1(2) yes
O5 H51 O2 . 0.85(3) 2.02(3) 2.8732(19) 174(3) yes
O5 H52 O2 2_556 0.81(3) 2.11(3) 2.9150(18) 173(2) yes
C13 H13 O4 2_655 0.93 2.52 3.4422(19) 170 yes
N2 H22 Cg1 2_555 0.829(19) 2.79(2) 3.5200(15) 147.9(2) yes

loop_
_geom_torsion_atom_site_label_1
_geom_torsion_atom_site_label_2
_geom_torsion_atom_site_label_3
_geom_torsion_atom_site_label_4
_geom_torsion_site_symmetry_1
_geom_torsion_site_symmetry_2
_geom_torsion_site_symmetry_3
_geom_torsion_site_symmetry_4
_geom_torsion
_geom_torsion_publ_flag
O4 Zn1 O1 C1 . . . . -158.28(11) ?
O4 Zn1 O1 C1 2 . . . 21.72(11) ?
N1 Zn1 O1 C1 . . . . 114.39(11) ?
N1 Zn1 O1 C1 2 . . . -65.61(11) ?
O1 Zn1 N1 C14 . . . . 19.82(11) ?
O1 Zn1 N1 C14 2 . . . -160.18(11) ?
O1 Zn1 N1 C10 . . . . -162.18(11) ?
O1 Zn1 N1 C10 2 . . . 17.82(11) ?
O4 Zn1 N1 C10 . . . . 109.39(11) ?
O4 Zn1 N1 C10 2 . . . -70.61(11) ?
O4 Zn1 N1 C14 . . . . -68.60(11) ?
O4 Zn1 N1 C14 2 . . . 111.40(11) ?
Zn1 O1 C1 O2 . . . . -33.61(19) ?
Zn1 O1 C1 C2 . . . . 145.62(9) ?
Zn1 N1 C10 C11 . . . . -178.36(9) ?
C14 N1 C10 C11 . . . . -0.3(2) ?
Zn1 N1 C14 C13 . . . . 178.79(12) ?
C10 N1 C14 C13 . . . . 0.7(2) ?
C8 N3 C5 C4 . . . . -1.0(2) ?
C8 N3 C5 C6 . . . . 179.36(15) ?
C9 N3 C5 C4 . . . . -179.22(15) ?
C9 N3 C5 C6 . . . . 1.1(2) ?
O1 C1 C2 C3 . . . . 3.40(18) ?
O1 C1 C2 C7 . . . . -176.86(13) ?
O2 C1 C2 C3 . . . . -177.34(13) ?
O2 C1 C2 C7 . . . . 2.4(2) ?
C1 C2 C3 C4 . . . . 178.22(13) ?
C7 C2 C3 C4 . . . . -1.5(2) ?
C1 C2 C7 C6 . . . . -178.48(14) ?
C3 C2 C7 C6 . . . . 1.3(2) ?
C2 C3 C4 C5 . . . . -0.1(2) ?
N3 C5 C4 C3 . . . . -177.74(14) ?
C6 C5 C4 C3 . . . . 1.9(2) ?
N3 C5 C6 C7 . . . . 177.47(15) ?
C4 C5 C6 C7 . . . . -2.2(2) ?
C2 C7 C6 C5 . . . . 0.6(2) ?
N1 C10 C11 C12 . . . . -0.6(2) ?
N1 C10 C11 C15 . . . . -179.02(12) ?
C10 C11 C12 C13 . . . . 1.3(2) ?
C15 C11 C12 C13 . . . . 179.73(14) ?
C11 C12 C13 C14 . . . . -1.0(2) ?
N1 C14 C13 C12 . . . . 0.0(3) ?
O3 C15 C11 C10 . . . . 165.58(13) ?
O3 C15 C11 C12 . . . . -12.8(2) ?
N2 C15 C11 C10 . . . . -13.6(2) ?
N2 C15 C11 C12 . . . . 168.04(13) ?
